data_2210396
loop_
_publ_author_name
'Wang, Xin-Qiang'
'Yu, Wen-Tao'
'Hou, Xian-Qin'
'Xu, Dong'
'Geng, Yan-Ling'

_publ_section_title
;
 Poly[[\m-aqua-tetra-\m-thiocyanato-cadmium(II)mercury(II)] sulfolane
 solvate]
;
_journal_coeditor_code TK2074
_journal_issue 9
_journal_name_full 'Acta Crystallographica Section E'
_journal_page_first m2333
_journal_page_last m2335
_journal_paper_doi 10.1107/S1600536806033927
_journal_volume 62
_journal_year 2006
_chemical_formula_iupac '[Cd Hg (N C S)4 (H2 O)], C4 H8 O2 S'
_chemical_formula_moiety 'C4 H2 Cd Hg N4 O S4, C4 H8 O2 S'
_chemical_formula_sum 'C8 H10 Cd Hg N4 O3 S5'
_chemical_formula_weight 683.49
_chemical_name_systematic
;
Poly[[\m-aquatetra-\m-thiocyanato-cadmium(II)mercury(II)] sulfolane solvate]
;
_space_group_IT_number 14
_symmetry_cell_setting monoclinic
_symmetry_space_group_name_Hall '-P 2yn'
_symmetry_space_group_name_H-M 'P 1 21/n 1'
_atom_sites_solution_hydrogens geom
_atom_sites_solution_primary direct
_atom_sites_solution_secondary difmap
_audit_creation_method SHELXL-97
_cell_angle_alpha 90
_cell_angle_beta 92.457(9)
_cell_angle_gamma 90
_cell_formula_units_Z 4
_cell_length_a 8.7219(7)
_cell_length_b 17.3525(19)
_cell_length_c 12.2719(14)
_cell_measurement_reflns_used 36
_cell_measurement_temperature 293(2)
_cell_measurement_theta_max 12.5
_cell_measurement_theta_min 5.8
_cell_volume 1855.6(3)
_computing_cell_refinement XSCANS
_computing_data_collection 'XSCANS (Bruker, 1996)'
_computing_data_reduction 'SHELXTL (Bruker, 1997)'
_computing_molecular_graphics SHELXTL
_computing_publication_material 'WinGX (Farrugia, 1999)'
_computing_structure_refinement SHELXTL
_computing_structure_solution 'SIR97 (Altomare <i>et al.</i>,  1999)'
_diffrn_ambient_temperature 296(2)
_diffrn_measured_fraction_theta_full 1.000
_diffrn_measured_fraction_theta_max 1.000
_diffrn_measurement_device_type 'Bruker P4'
_diffrn_measurement_method \w
_diffrn_radiation_monochromator graphite
_diffrn_radiation_source 'fine-focus sealed tube'
_diffrn_radiation_type MoK\a
_diffrn_radiation_wavelength 0.71073
_diffrn_reflns_av_R_equivalents 0.026
_diffrn_reflns_av_sigmaI/netI 0.051
_diffrn_reflns_limit_h_max 10
_diffrn_reflns_limit_h_min -1
_diffrn_reflns_limit_k_max 1
_diffrn_reflns_limit_k_min -21
_diffrn_reflns_limit_l_max 15
_diffrn_reflns_limit_l_min -15
_diffrn_reflns_number 4929
_diffrn_reflns_theta_full 26.5
_diffrn_reflns_theta_max 26.5
_diffrn_reflns_theta_min 2.0
_diffrn_standards_decay_% 0
_diffrn_standards_interval_count 97
_diffrn_standards_number 3
_exptl_absorpt_coefficient_mu 9.984
_exptl_absorpt_correction_T_max 0.449
_exptl_absorpt_correction_T_min 0.296
_exptl_absorpt_correction_type psi-scan
_exptl_absorpt_process_details '(XSCANS; Bruker,1996)'
_exptl_crystal_colour colourless
_exptl_crystal_density_diffrn 2.447
_exptl_crystal_density_method 'not measured'
_exptl_crystal_description block
_exptl_crystal_F_000 1272
_exptl_crystal_size_max 0.12
_exptl_crystal_size_mid 0.09
_exptl_crystal_size_min 0.08
_refine_diff_density_max 1.46
_refine_diff_density_min -1.09
_refine_ls_extinction_coef 0.00413(15)
_refine_ls_extinction_expression Fc^*^=kFc[1+0.001xFc^2^\l^3^/sin(2\q)]^-1/4^
_refine_ls_extinction_method SHELXTL
_refine_ls_goodness_of_fit_ref 1.01
_refine_ls_hydrogen_treatment constr
_refine_ls_matrix_type full
_refine_ls_number_parameters 201
_refine_ls_number_reflns 3843
_refine_ls_number_restraints 15
_refine_ls_restrained_S_all 1.09
_refine_ls_R_factor_all 0.069
_refine_ls_R_factor_gt 0.039
_refine_ls_shift/su_max 0.000
_refine_ls_shift/su_mean 0.000
_refine_ls_structure_factor_coef Fsqd
_refine_ls_weighting_details 'calc w=1/[\s^2^(Fo^2^)+(0.0311P)^2^+0.2895P] where P=(Fo^2^+2Fc^2^)/3'
_refine_ls_weighting_scheme calc
_refine_ls_wR_factor_gt 0.071
_refine_ls_wR_factor_ref 0.080
_reflns_number_gt 2711
_reflns_number_total 3843
_reflns_threshold_expression I>2\s(I)
_cod_data_source_file tk2074.cif
_cod_data_source_block I
_cod_depositor_comments
;
The following automatic conversions were performed:
'_symmetry_cell_setting' value 'Monoclinic' changed to 'monoclinic'
according to '/home/saulius/struct/CIF-dictionaries/cif_core.dic'
dictionary named 'cif_core.dic' version 2.4.1 from 2010-06-29.

Automatic conversion script
Id: cif_fix_enum 1527 2010-12-29 10:47:43Z saulius 

The following automatic conversions were performed:

'_symmetry_cell_setting' value 'Monoclinic' changed to 'monoclinic'
according to /home/saulius/struct/CIF-dictionaries/cif_core.dic
dictionary named 'cif_core.dic' version 2.4.1 from 2010-06-29.

Automatic conversion script
Id: cif_fix_values 1715 2011-07-08 13:25:40Z adriana 
;
_cod_original_sg_symbol_H-M 'P 21/n'
_cod_database_code 2210396
_cod_database_fobs_code 2210396

loop_
_symmetry_equiv_pos_as_xyz
'x, y, z'
'-x+1/2, y+1/2, -z+1/2'
'-x, -y, -z'
'x-1/2, -y-1/2, z-1/2'

loop_
_atom_site_type_symbol
_atom_site_label
_atom_site_fract_x
_atom_site_fract_y
_atom_site_fract_z
_atom_site_U_iso_or_equiv
_atom_site_adp_type
_atom_site_calc_flag
_atom_site_refinement_flags
_atom_site_occupancy
C C1 0.8246(10) 0.2687(5) 0.5794(6) 0.038(2) Uani d . 1
C C2 0.3488(10) 0.1905(5) 0.4195(6) 0.038(2) Uani d . 1
C C3 0.5277(10) 0.4278(5) 0.2626(6) 0.038(2) Uani d . 1
C C4 0.3626(9) 0.3650(5) 0.7391(6) 0.0334(19) Uani d . 1
C C5 0.5002(16) 0.1339(6) 0.6885(8) 0.087(4) Uani d D 1
H H5A 0.5792 0.1532 0.6424 0.104 Uiso calc R 1
H H5B 0.4005 0.1474 0.6558 0.104 Uiso calc R 1
C C6 0.520(2) 0.1668(8) 0.8015(10) 0.144(6) Uani d DU 1
H H6A 0.6222 0.1878 0.8117 0.172 Uiso calc R 1
H H6B 0.4471 0.2087 0.8093 0.172 Uiso calc R 1
C C7 0.4950(17) 0.1089(7) 0.8864(9) 0.118(6) Uani d D 1
H H7A 0.4006 0.1210 0.9217 0.142 Uiso calc R 1
H H7B 0.5783 0.1124 0.9411 0.142 Uiso calc R 1
C C8 0.4859(15) 0.0287(7) 0.8453(8) 0.071(3) Uani d D 1
H H8A 0.3859 0.0067 0.8577 0.086 Uiso calc R 1
H H8B 0.5638 -0.0031 0.8818 0.086 Uiso calc R 1
N N1 0.8819(10) 0.2168(5) 0.5415(6) 0.057(2) Uani d . 1
N N2 1.2398(9) 0.1656(5) 0.4509(5) 0.049(2) Uani d . 1
N N3 1.0571(10) 0.0909(4) 0.6777(5) 0.053(2) Uani d . 1
N N4 0.9207(8) 0.1141(5) 0.3200(5) 0.0461(19) Uani d . 1
O O1 0.8359(6) 0.0092(3) 0.5101(4) 0.0354(13) Uani d . 1
H H1A 0.7599 0.0110 0.4502 0.043 Uiso calc R 1
H H1B 0.7836 0.0132 0.5781 0.043 Uiso calc R 1
O O2 0.3985(10) -0.0045(5) 0.6441(8) 0.109(3) Uani d . 1
O O3 0.6692(8) 0.0090(5) 0.6886(5) 0.074(2) Uani d . 1
S S1 0.7418(3) 0.34510(15) 0.63344(18) 0.0519(6) Uani d . 1
S S2 0.5085(3) 0.22741(17) 0.3757(2) 0.0646(8) Uani d . 1
S S3 0.4886(4) 0.46124(17) 0.38470(19) 0.0684(8) Uani d U 1
S S4 0.2751(3) 0.33371(17) 0.62600(16) 0.0534(7) Uani d . 1
S S5 0.5164(3) 0.03430(16) 0.70505(17) 0.0459(6) Uani d . 1
Cd Cd1 1.01620(7) 0.11203(3) 0.49525(4) 0.03190(16) Uani d . 1
Hg Hg1 0.50522(4) 0.34171(2) 0.50450(2) 0.03929(13) Uani d . 1

loop_
_atom_site_aniso_label
_atom_site_aniso_U_11
_atom_site_aniso_U_22
_atom_site_aniso_U_33
_atom_site_aniso_U_12
_atom_site_aniso_U_13
_atom_site_aniso_U_23
C1 0.041(5) 0.037(5) 0.035(4) 0.008(4) -0.006(4) 0.000(4)
C2 0.044(5) 0.036(5) 0.035(4) -0.007(4) -0.001(4) -0.006(4)
C3 0.052(5) 0.033(5) 0.030(4) -0.004(5) 0.002(4) 0.007(4)
C4 0.040(5) 0.033(5) 0.027(4) 0.005(4) 0.003(3) 0.003(3)
C5 0.130(12) 0.052(8) 0.076(8) -0.002(8) -0.018(8) 0.028(6)
C6 0.178(11) 0.112(10) 0.139(9) -0.005(9) -0.017(9) -0.011(8)
C7 0.132(13) 0.160(16) 0.064(8) -0.009(13) 0.021(8) -0.041(10)
C8 0.087(9) 0.081(9) 0.049(6) 0.015(7) 0.034(6) 0.014(6)
N1 0.072(6) 0.050(5) 0.049(4) 0.017(5) 0.001(4) -0.006(4)
N2 0.048(5) 0.056(5) 0.043(4) -0.016(5) 0.002(3) -0.007(4)
N3 0.083(6) 0.045(5) 0.030(4) 0.011(5) 0.006(4) 0.002(3)
N4 0.057(5) 0.052(5) 0.029(3) -0.009(4) 0.000(3) 0.003(3)
O1 0.030(3) 0.042(4) 0.034(3) -0.002(3) 0.002(2) -0.003(3)
O2 0.075(6) 0.120(8) 0.127(8) -0.005(6) -0.043(5) -0.044(6)
O3 0.053(4) 0.115(7) 0.056(4) 0.014(5) 0.019(3) -0.011(4)
S1 0.0478(14) 0.0545(16) 0.0526(13) 0.0110(13) -0.0089(11) -0.0223(12)
S2 0.0622(17) 0.0665(19) 0.0676(15) -0.0300(15) 0.0326(13) -0.0354(14)
S3 0.126(2) 0.0458(14) 0.0343(11) 0.0064(16) 0.0121(13) 0.0006(11)
S4 0.0429(13) 0.084(2) 0.0332(10) -0.0130(14) 0.0038(9) -0.0126(12)
S5 0.0443(13) 0.0559(15) 0.0376(11) -0.0003(13) 0.0023(10) -0.0045(11)
Cd1 0.0392(3) 0.0301(3) 0.0267(3) -0.0017(3) 0.0037(2) 0.0016(3)
Hg1 0.0463(2) 0.0411(2) 0.03063(17) -0.0033(2) 0.00353(12) -0.00160(17)

loop_
_atom_type_symbol
_atom_type_description
_atom_type_scat_dispersion_real
_atom_type_scat_dispersion_imag
_atom_type_scat_source
C C 0.0033 0.0016 'International Tables Vol C Tables 4.2.6.8 and 6.1.1.4'
H H 0.0000 0.0000 'International Tables Vol C Tables 4.2.6.8 and 6.1.1.4'
N N 0.0061 0.0033 'International Tables Vol C Tables 4.2.6.8 and 6.1.1.4'
O O 0.0106 0.0060 'International Tables Vol C Tables 4.2.6.8 and 6.1.1.4'
S S 0.1246 0.1234 'International Tables Vol C Tables 4.2.6.8 and 6.1.1.4'
Cd Cd -0.8075 1.2024 'International Tables Vol C Tables 4.2.6.8 and 6.1.1.4'
Hg Hg -2.3894 9.2266 'International Tables Vol C Tables 4.2.6.8 and 6.1.1.4'

loop_
_geom_angle_atom_site_label_1
_geom_angle_atom_site_label_2
_geom_angle_atom_site_label_3
_geom_angle_site_symmetry_1
_geom_angle_site_symmetry_3
_geom_angle
_geom_angle_publ_flag
S1 Hg1 S2 . . 112.00(9) y
S1 Hg1 S3 . . 111.41(10) y
S1 Hg1 S4 . . 105.94(8) y
S2 Hg1 S3 . . 106.22(9) y
S2 Hg1 S4 . . 110.56(8) y
S3 Hg1 S4 . . 110.79(10) y
O1 Cd1 O1 . 3_756 73.28(19) y
O1 Cd1 N1 . . 103.4(3) y
O1 Cd1 N2 . . 155.1(2) y
O1 Cd1 N3 . . 83.1(2) y
O1 Cd1 N4 . . 82.4(2) y
O1 Cd1 N1 3_756 . 166.8(2) y
O1 Cd1 N2 3_756 . 83.5(2) y
O1 Cd1 N3 3_756 . 80.2(2) y
O1 Cd1 N4 3_756 . 99.1(2) y
N1 Cd1 N2 . . 101.2(3) y
N1 Cd1 N3 . . 86.8(3) y
N1 Cd1 N4 . . 93.0(3) y
N2 Cd1 N3 . . 101.7(3) y
N2 Cd1 N4 . . 92.9(2) y
N3 Cd1 N4 . . 165.1(3) y
Hg1 S1 C1 . . 95.1(3) y
Hg1 S2 C2 . . 93.9(3) y
Hg1 S3 C3 . . 103.2(3) y
Hg1 S4 C4 . . 97.3(3) y
Cd1 N1 C1 . . 170.0(7) y
Cd1 N2 C2 . 1_655 173.9(7) y
Cd1 N3 C3 . 4_666 156.6(8) y
Cd1 N4 C4 . 4_665 161.7(7) y
Cd1 O1 Cd1 . 3_756 106.72(19) y
S1 C1 N1 . . 179.3(9) y
S2 C2 N2 . 1_455 179.0(8) y
S3 C3 N3 . 4_565 176.0(8) y
S4 C4 N4 . 4_566 178.0(8) y
C6 C5 S5 . . 105.3(8) ?
C6 C5 H5A . . 110.7 ?
S5 C5 H5A . . 110.7 ?
C6 C5 H5B . . 110.7 ?
S5 C5 H5B . . 110.7 ?
H5A C5 H5B . . 108.8 ?
C7 C6 C5 . . 112.4(11) ?
C7 C6 H6A . . 109.1 ?
C5 C6 H6A . . 109.1 ?
C7 C6 H6B . . 109.1 ?
C5 C6 H6B . . 109.1 ?
H6A C6 H6B . . 107.9 ?
C6 C7 C8 . . 114.1(10) ?
C6 C7 H7A . . 108.7 ?
C8 C7 H7A . . 108.7 ?
C6 C7 H7B . . 108.7 ?
C8 C7 H7B . . 108.7 ?
H7A C7 H7B . . 107.6 ?
C7 C8 S5 . . 105.9(8) ?
C7 C8 H8A . . 110.6 ?
S5 C8 H8A . . 110.6 ?
C7 C8 H8B . . 110.6 ?
S5 C8 H8B . . 110.6 ?
H8A C8 H8B . . 108.7 ?
Cd1 O1 H1A . . 110.4 ?
Cd1 O1 H1A 3_756 . 110.4 ?
Cd1 O1 H1B . . 110.4 ?
Cd1 O1 H1B 3_756 . 110.4 ?
H1A O1 H1B . . 108.6 ?
O2 S5 O3 . . 116.2(5) ?
O2 S5 C5 . . 110.8(6) ?
O3 S5 C5 . . 111.1(6) ?
O2 S5 C8 . . 110.8(7) ?
O3 S5 C8 . . 107.7(5) ?
C5 S5 C8 . . 98.8(5) ?

loop_
_geom_bond_atom_site_label_1
_geom_bond_atom_site_label_2
_geom_bond_site_symmetry_2
_geom_bond_distance
_geom_bond_publ_flag
C1 N1 . 1.140(10) ?
C1 S1 . 1.660(9) ?
C2 N2 1_455 1.127(10) ?
C2 S2 . 1.645(9) ?
C3 N3 4_565 1.131(9) ?
C3 S3 . 1.655(8) ?
C4 N4 4_566 1.153(9) ?
C4 S4 . 1.648(8) ?
C5 C6 . 1.502(9) ?
C5 S5 . 1.746(11) ?
C5 H5A . 0.9700 ?
C5 H5B . 0.9700 ?
C6 C7 . 1.469(9) ?
C6 H6A . 0.9700 ?
C6 H6B . 0.9700 ?
C7 C8 . 1.481(9) ?
C7 H7A . 0.9700 ?
C7 H7B . 0.9700 ?
C8 S5 . 1.755(9) ?
C8 H8A . 0.9700 ?
C8 H8B . 0.9700 ?
Hg1 S1 . 2.547(2) y
Hg1 S2 . 2.537(2) y
Hg1 S3 . 2.543(3) y
Hg1 S4 . 2.555(2) y
Cd1 N1 . 2.248(8) y
N2 C2 1_655 1.127(10) ?
Cd1 O1 . 2.390(5) y
Cd1 O1 3_756 2.470(5) y
Cd1 N2 . 2.248(8) y
N3 C3 4_666 1.131(9) ?
Cd1 N3 . 2.282(7) y
N4 C4 4_665 1.153(9) ?
Cd1 N4 . 2.273(6) y
O1 H1A . 0.9700 ?
O1 H1B . 0.9700 ?
O2 S5 . 1.416(8) ?
O3 S5 . 1.426(7) ?
O1 Cd1 3_756 2.470(5) ?

loop_
_geom_hbond_atom_site_label_D
_geom_hbond_atom_site_label_H
_geom_hbond_atom_site_label_A
_geom_hbond_site_symmetry_A
_geom_hbond_distance_DH
_geom_hbond_distance_HA
_geom_hbond_distance_DA
_geom_hbond_angle_DHA
O1 H1A O2 3_656 0.97 1.77 2.727(9) 170
O1 H1B O3 . 0.97 1.72 2.680(8) 170

loop_
_geom_torsion_atom_site_label_1
_geom_torsion_atom_site_label_2
_geom_torsion_atom_site_label_3
_geom_torsion_atom_site_label_4
_geom_torsion_site_symmetry_1
_geom_torsion_site_symmetry_4
_geom_torsion
_geom_torsion_publ_flag
S5 C5 C6 C7 . . -18.4(19) ?
C5 C6 C7 C8 . . 11(2) ?
C6 C7 C8 S5 . . 2.2(17) ?
S1 C1 N1 Cd1 . . 13E1(8) ?
N1 C1 S1 Hg1 . . 8E1(8) ?
N2 C2 S2 Hg1 1_455 . -3E1(6) ?
N3 C3 S3 Hg1 4_565 . -155(13) ?
N4 C4 S4 Hg1 4_566 . -16E1(2) ?
C6 C5 S5 O2 . . 133.9(11) ?
C6 C5 S5 O3 . . -95.4(11) ?
C6 C5 S5 C8 . . 17.6(12) ?
C7 C8 S5 O2 . . -128.2(10) ?
C7 C8 S5 O3 . . 103.7(10) ?
C7 C8 S5 C5 . . -11.9(11) ?
C2 N2 Cd1 N1 1_655 . -113(8) ?
C2 N2 Cd1 N4 1_655 . -19(8) ?
C2 N2 Cd1 N3 1_655 . 158(8) ?
C2 N2 Cd1 O1 1_655 . 59(8) ?
C2 N2 Cd1 O1 1_655 3_756 80(8) ?
C1 N1 Cd1 N2 . . -83(5) ?
C1 N1 Cd1 N4 . . -177(5) ?
C1 N1 Cd1 N3 . . 18(5) ?
C1 N1 Cd1 O1 . . 100(5) ?
C1 N1 Cd1 O1 . 3_756 26(6) ?
C4 N4 Cd1 N2 4_665 . -84(2) ?
C4 N4 Cd1 N1 4_665 . 17(2) ?
C4 N4 Cd1 N3 4_665 . 106(2) ?
C4 N4 Cd1 O1 4_665 . 121(2) ?
C4 N4 Cd1 O1 4_665 3_756 -168(2) ?
C3 N3 Cd1 N2 4_666 . 177.5(18) ?
C3 N3 Cd1 N1 4_666 . 76.7(18) ?
C3 N3 Cd1 N4 4_666 . -13(3) ?
C3 N3 Cd1 O1 4_666 . -27.2(18) ?
C3 N3 Cd1 O1 4_666 3_756 -101.4(18) ?
Cd1 O1 Cd1 N2 3_756 . 21.4(6) ?
Cd1 O1 Cd1 N1 3_756 . -166.8(2) ?
Cd1 O1 Cd1 N4 3_756 . 102.0(3) ?
Cd1 O1 Cd1 N3 3_756 . -81.8(3) ?
Cd1 O1 Cd1 O1 3_756 3_756 0.0 y
C2 S2 Hg1 S3 . . -118.7(3) ?
C2 S2 Hg1 S1 . . 119.5(3) ?
C2 S2 Hg1 S4 . . 1.6(3) ?
C3 S3 Hg1 S2 . . -13.3(4) ?
C3 S3 Hg1 S1 . . 108.9(3) ?
C3 S3 Hg1 S4 . . -133.4(3) ?
C1 S1 Hg1 S2 . . 3.1(3) ?
C1 S1 Hg1 S3 . . -115.7(3) ?
C1 S1 Hg1 S4 . . 123.7(3) ?
C4 S4 Hg1 S2 . . 140.9(3) ?
C4 S4 Hg1 S3 . . -101.6(3) ?
C4 S4 Hg1 S1 . . 19.4(3) ?
